data_1553662
loop_
_publ_author_name
'Zhao, Xueqian'
'Ge, Congwu'
'Yang, Xiaodi'
'Gao, Xike'

_publ_section_title
;
 Dithieno[3,2-a:3&#x2032;,2&#x2032;-j][5,6,11,12]chrysene diimides and
 their molecular energy level regulation
;
_journal_issue 8
_journal_name_full 'Materials Chemistry Frontiers'
_journal_page_first 1635
_journal_paper_doi 10.1039/C7QM00030H
_journal_volume 1
_journal_year 2017
_chemical_formula_moiety 'C46 H38 N6 O4 S2'
_chemical_formula_sum 'C46 H38 N6 O4 S2'
_chemical_formula_weight 802.94
_chemical_name_systematic 3b
_space_group_crystal_system monoclinic
_space_group_IT_number 14
_space_group_name_Hall '-P 2ybc'
_space_group_name_H-M_alt 'P 1 21/c 1'
_atom_sites_solution_hydrogens geom
_audit_creation_method SHELXL-2014
_audit_update_record
;
2017-01-21 deposited with the CCDC.
2017-04-17 downloaded from the CCDC.
;
_cell_angle_alpha 90
_cell_angle_beta 106.064(4)
_cell_angle_gamma 90
_cell_formula_units_Z 4
_cell_length_a 16.2355(11)
_cell_length_b 14.4863(9)
_cell_length_c 17.7924(11)
_cell_measurement_reflns_used 9374
_cell_measurement_temperature 173(2)
_cell_measurement_theta_max 68.77
_cell_measurement_theta_min 4.00
_cell_volume 4021.2(5)
_computing_cell_refinement 'Bruker SAINT'
_computing_data_collection 'Bruker APEX2'
_computing_data_reduction 'Bruker SAINT'
_computing_molecular_graphics 'Bruker SHELXTL'
_computing_publication_material 'Bruker SHELXTL'
_computing_structure_refinement 'SHELXL-2014 (Sheldrick, 2014)'
_computing_structure_solution 'SHELXS-97 (Sheldrick 2008)'
_diffrn_ambient_temperature 173(2)
_diffrn_measured_fraction_theta_full 0.971
_diffrn_measured_fraction_theta_max 0.960
_diffrn_measurement_device_type 'CCD area detector'
_diffrn_measurement_method 'phi and omega scans'
_diffrn_radiation_type CuK\a
_diffrn_radiation_wavelength 1.54178
_diffrn_reflns_av_R_equivalents 0.0615
_diffrn_reflns_av_unetI/netI 0.0615
_diffrn_reflns_Laue_measured_fraction_full 0.971
_diffrn_reflns_Laue_measured_fraction_max 0.960
_diffrn_reflns_limit_h_max 19
_diffrn_reflns_limit_h_min -18
_diffrn_reflns_limit_k_max 17
_diffrn_reflns_limit_k_min -17
_diffrn_reflns_limit_l_max 21
_diffrn_reflns_limit_l_min -21
_diffrn_reflns_number 22565
_diffrn_reflns_point_group_measured_fraction_full 0.971
_diffrn_reflns_point_group_measured_fraction_max 0.960
_diffrn_reflns_theta_full 67.679
_diffrn_reflns_theta_max 68.765
_diffrn_reflns_theta_min 4.164
_diffrn_source 'sealed tube'
_exptl_absorpt_coefficient_mu 1.627
_exptl_absorpt_correction_type none
_exptl_crystal_colour colorless
_exptl_crystal_density_diffrn 1.326
_exptl_crystal_description block
_exptl_crystal_F_000 1680.0
_exptl_crystal_size_max 0.05
_exptl_crystal_size_mid 0.04
_exptl_crystal_size_min 0.03
_refine_diff_density_max 0.630
_refine_diff_density_min -0.302
_refine_diff_density_rms 0.071
_refine_ls_extinction_method none
_refine_ls_goodness_of_fit_ref 1.023
_refine_ls_hydrogen_treatment constr
_refine_ls_matrix_type full
_refine_ls_number_parameters 525
_refine_ls_number_reflns 7149
_refine_ls_number_restraints 509
_refine_ls_restrained_S_all 1.005
_refine_ls_R_factor_all 0.1051
_refine_ls_R_factor_gt 0.0729
_refine_ls_shift/su_max 0.001
_refine_ls_shift/su_mean 0.000
_refine_ls_structure_factor_coef Fsqd
_refine_ls_weighting_details 'w=1/[\s^2^(Fo^2^)+(0.1021P)^2^+4.3577P] where P=(Fo^2^+2Fc^2^)/3'
_refine_ls_weighting_scheme calc
_refine_ls_wR_factor_gt 0.1869
_refine_ls_wR_factor_ref 0.2130
_reflns_Friedel_coverage 0.000
_reflns_number_gt 5021
_reflns_number_total 7149
_reflns_threshold_expression 'I > 2\s(I)'
_cod_data_source_file c7qm00030h3.cif
_cod_data_source_block p
_cod_original_sg_symbol_H-M 'P 21/c'
_cod_database_code 1553662
_shelx_space_group_comment
;
The symmetry employed for this shelxl refinement is uniquely defined
by the following loop, which should always be used as a source of
symmetry information in preference to the above space-group names.
They are only intended as comments.
;
_shelxl_version_number 2014-3

loop_
_space_group_symop_operation_xyz
'x, y, z'
'-x, y+1/2, -z+1/2'
'-x, -y, -z'
'x, -y-1/2, z-1/2'

loop_
_atom_site_label
_atom_site_type_symbol
_atom_site_fract_x
_atom_site_fract_y
_atom_site_fract_z
_atom_site_U_iso_or_equiv
_atom_site_adp_type
_atom_site_occupancy
_atom_site_site_symmetry_order
_atom_site_calc_flag
_atom_site_refinement_flags_posn
_atom_site_refinement_flags_adp
C1 C 0.8100(3) 0.7775(3) 0.6212(2) 0.0465(7) Uani 1 1 d . U
C2 C 0.8946(3) 0.8233(3) 0.6240(2) 0.0424(6) Uani 1 1 d . U
C3 C 0.9025(3) 0.8287(3) 0.5495(2) 0.0429(6) Uani 1 1 d . U
C4 C 0.8209(3) 0.7880(3) 0.4956(2) 0.0458(7) Uani 1 1 d . U
C5 C 0.9795(3) 0.8585(2) 0.53389(19) 0.0413(6) Uani 1 1 d . U
C6 C 1.0529(3) 0.8672(3) 0.6008(2) 0.0422(6) Uani 1 1 d . U
C7 C 1.0452(3) 0.8463(2) 0.6784(2) 0.0421(6) Uani 1 1 d . U
C8 C 0.9642(3) 0.8407(2) 0.6920(2) 0.0422(6) Uani 1 1 d . U
C9 C 0.9549(3) 0.8512(2) 0.7701(2) 0.0424(6) Uani 1 1 d . U
C10 C 0.8760(3) 0.8812(3) 0.7797(2) 0.0438(7) Uani 1 1 d . U
H10 H 0.8290 0.8906 0.7347 0.053 Uiso 1 1 calc R U
C11 C 0.8656(3) 0.8970(3) 0.8520(2) 0.0453(7) Uani 1 1 d . U
C12 C 0.7867(3) 0.9336(3) 0.8620(2) 0.0520(9) Uani 1 1 d . U
C13 C 0.9361(3) 0.8823(3) 0.9185(2) 0.0442(7) Uani 1 1 d . U
C14 C 1.0164(3) 0.8546(2) 0.91302(19) 0.0420(6) Uani 1 1 d . U
C15 C 1.0278(3) 0.8398(3) 0.8364(2) 0.0431(7) Uani 1 1 d . U
C16 C 1.0764(3) 0.8503(3) 0.9895(2) 0.0462(7) Uani 1 1 d . U
H16 H 1.1348 0.8330 0.9989 0.055 Uiso 1 1 calc R U
C17 C 1.0395(3) 0.8739(3) 1.0466(2) 0.0460(7) Uani 1 1 d . U
C18 C 1.0794(3) 0.8784(3) 1.1290(2) 0.0473(8) Uani 1 1 d . U
C19 C 1.1058(3) 0.8169(3) 0.8192(2) 0.0429(6) Uani 1 1 d . U
C20 C 1.1866(3) 0.7730(3) 0.8702(2) 0.0451(7) Uani 1 1 d . U
C21 C 1.2035(3) 0.7893(3) 0.7473(2) 0.0468(7) Uani 1 1 d . U
C22 C 1.1161(3) 0.8252(3) 0.7453(2) 0.0425(6) Uani 1 1 d . U
C23 C 1.1302(3) 0.9029(3) 0.5924(2) 0.0441(7) Uani 1 1 d . U
H23 H 1.1765 0.9125 0.6378 0.053 Uiso 1 1 calc R U
C24 C 1.1408(3) 0.9242(3) 0.5209(2) 0.0456(7) Uani 1 1 d . U
C25 C 1.2187(3) 0.9646(3) 0.5120(2) 0.0507(8) Uani 1 1 d . U
C26 C 1.0700(3) 0.9101(3) 0.4538(2) 0.0440(7) Uani 1 1 d . U
C27 C 0.9908(3) 0.8806(3) 0.4583(2) 0.0429(7) Uani 1 1 d . U
C28 C 0.9303(3) 0.8799(3) 0.3820(2) 0.0455(7) Uani 1 1 d . U
H28 H 0.8716 0.8635 0.3724 0.055 Uiso 1 1 calc R U
C29 C 0.9671(3) 0.9057(3) 0.3252(2) 0.0468(7) Uani 1 1 d . U
C30 C 0.9246(3) 0.9163(3) 0.2438(2) 0.0521(9) Uani 1 1 d . U
C31 C 0.6942(3) 0.7043(3) 0.5147(2) 0.0556(8) Uani 1 1 d . U
H31A H 0.6904 0.6603 0.5562 0.067 Uiso 1 1 calc R U
H31B H 0.6985 0.6678 0.4689 0.067 Uiso 1 1 calc R U
C32 C 0.6148(3) 0.7595(4) 0.4923(3) 0.0661(10) Uani 1 1 d . U
H32A H 0.6143 0.7973 0.4457 0.079 Uiso 1 1 calc R U
H32B H 0.6137 0.8021 0.5355 0.079 Uiso 1 1 calc R U
C33 C 0.5343(3) 0.6979(4) 0.4737(3) 0.0714(12) Uani 1 1 d . U
H33A H 0.5395 0.6543 0.5175 0.086 Uiso 1 1 calc R U
H33B H 0.4837 0.7375 0.4706 0.086 Uiso 1 1 calc R U
C34 C 0.5183(3) 0.6432(4) 0.3986(3) 0.0690(12) Uani 1 1 d . U
H34A H 0.5712 0.6091 0.3986 0.083 Uiso 1 1 calc R U
H34B H 0.5055 0.6865 0.3538 0.083 Uiso 1 1 calc R U
C35 C 0.4448(4) 0.5749(4) 0.3874(3) 0.0710(12) Uani 1 1 d . U
H35A H 0.4610 0.5269 0.4284 0.085 Uiso 1 1 calc R U
H35B H 0.3941 0.6078 0.3946 0.085 Uiso 1 1 calc R U
C36 C 0.4201(4) 0.5281(4) 0.3082(3) 0.0756(14) Uani 1 1 d . U
H36A H 0.3987 0.5756 0.2674 0.091 Uiso 1 1 calc R U
H36B H 0.4720 0.5001 0.2988 0.091 Uiso 1 1 calc R U
C37 C 0.3523(5) 0.4540(5) 0.2995(3) 0.0942(18) Uani 1 1 d . U
H37A H 0.3731 0.4075 0.3413 0.113 Uiso 1 1 calc R U
H37B H 0.2999 0.4824 0.3077 0.113 Uiso 1 1 calc R U
C38 C 0.3286(5) 0.4052(5) 0.2213(4) 0.116(3) Uani 1 1 d . U
H38A H 0.3048 0.4500 0.1797 0.174 Uiso 1 1 calc R U
H38B H 0.2858 0.3574 0.2210 0.174 Uiso 1 1 calc R U
H38C H 0.3799 0.3767 0.2125 0.174 Uiso 1 1 calc R U
C39 C 1.3220(3) 0.7116(3) 0.8483(2) 0.0544(8) Uani 1 1 d . U
H39A H 1.3448 0.7178 0.9058 0.065 Uiso 1 1 calc R U
H39B H 1.3629 0.7422 0.8242 0.065 Uiso 1 1 calc R U
C40 C 1.3174(3) 0.6093(3) 0.8272(2) 0.0552(9) Uani 1 1 d . U
H40A H 1.2739 0.5785 0.8481 0.066 Uiso 1 1 calc R U
H40B H 1.2998 0.6022 0.7696 0.066 Uiso 1 1 calc R U
C41 C 1.4042(3) 0.5640(3) 0.8611(3) 0.0596(10) Uani 1 1 d . U
H41A H 1.4195 0.5686 0.9188 0.071 Uiso 1 1 calc R U
H41B H 1.4479 0.5986 0.8432 0.071 Uiso 1 1 calc R U
C42 C 1.4077(3) 0.4630(3) 0.8386(3) 0.0635(11) Uani 1 1 d . U
H42A H 1.3633 0.4284 0.8554 0.076 Uiso 1 1 calc R U
H42B H 1.3941 0.4583 0.7809 0.076 Uiso 1 1 calc R U
C43 C 1.4944(3) 0.4188(3) 0.8748(3) 0.0639(11) Uani 1 1 d . U
H43A H 1.5058 0.4202 0.9324 0.077 Uiso 1 1 calc R U
H43B H 1.5390 0.4569 0.8613 0.077 Uiso 1 1 calc R U
C44 C 1.5036(3) 0.3200(3) 0.8499(3) 0.0671(11) Uani 1 1 d . U
H44A H 1.4616 0.2808 0.8660 0.081 Uiso 1 1 calc R U
H44B H 1.4898 0.3175 0.7921 0.081 Uiso 1 1 calc R U
C45 C 1.5925(4) 0.2809(4) 0.8843(3) 0.0766(13) Uani 1 1 d . U
H45A H 1.6078 0.2871 0.9420 0.092 Uiso 1 1 calc R U
H45B H 1.6341 0.3175 0.8653 0.092 Uiso 1 1 calc R U
C46 C 1.6001(5) 0.1794(4) 0.8636(4) 0.103(2) Uani 1 1 d . U
H46A H 1.5616 0.1421 0.8850 0.155 Uiso 1 1 calc R U
H46B H 1.6593 0.1586 0.8858 0.155 Uiso 1 1 calc R U
H46C H 1.5842 0.1724 0.8066 0.155 Uiso 1 1 calc R U
N1 N 0.7263(3) 0.9633(3) 0.8728(2) 0.0684(10) Uani 1 1 d . U
N2 N 1.1073(3) 0.8847(3) 1.19525(18) 0.0560(9) Uani 1 1 d . U
N3 N 1.2396(2) 0.7593(2) 0.82311(18) 0.0496(6) Uani 1 1 d . U
N4 N 1.2771(3) 1.0000(3) 0.5016(2) 0.0656(10) Uani 1 1 d . U
N5 N 0.8931(3) 0.9279(3) 0.1781(2) 0.0677(11) Uani 1 1 d . U
N6 N 0.7716(2) 0.7592(2) 0.54269(18) 0.0517(7) Uani 1 1 d . U
O1 O 0.7799(2) 0.7557(2) 0.67304(16) 0.0575(7) Uani 1 1 d . U
O2 O 0.8016(2) 0.7770(2) 0.42556(14) 0.0542(7) Uani 1 1 d . U
O3 O 1.20354(19) 0.74975(19) 0.93813(14) 0.0521(7) Uani 1 1 d . U
O4 O 1.2371(2) 0.7815(2) 0.69501(16) 0.0570(7) Uani 1 1 d . U
S1 S 0.93191(7) 0.90211(7) 1.01283(5) 0.0476(3) Uani 1 1 d . U
S2 S 1.07507(7) 0.93214(7) 0.35979(5) 0.0475(3) Uani 1 1 d . U

loop_
_atom_site_aniso_label
_atom_site_aniso_U_11
_atom_site_aniso_U_22
_atom_site_aniso_U_33
_atom_site_aniso_U_23
_atom_site_aniso_U_13
_atom_site_aniso_U_12
C1 0.0561(17) 0.047(2) 0.0366(10) 0.0005(14) 0.0140(10) 0.0016(15)
C2 0.0563(13) 0.0383(17) 0.0326(8) 0.0006(13) 0.0122(8) 0.0025(13)
C3 0.0568(14) 0.0393(18) 0.0318(9) 0.0016(13) 0.0110(9) 0.0024(14)
C4 0.0588(17) 0.0429(19) 0.0344(8) -0.0011(14) 0.0106(10) 0.0009(15)
C5 0.0569(13) 0.0353(17) 0.0321(8) -0.0007(13) 0.0128(8) 0.0046(14)
C6 0.0553(13) 0.0383(18) 0.0332(9) -0.0001(13) 0.0124(8) 0.0050(14)
C7 0.0574(10) 0.0353(17) 0.0332(9) 0.0003(12) 0.0118(7) 0.0005(13)
C8 0.0565(11) 0.0376(17) 0.0318(8) 0.0038(12) 0.0108(7) 0.0036(13)
C9 0.0571(13) 0.0374(17) 0.0321(8) 0.0020(13) 0.0114(8) -0.0004(15)
C10 0.0559(14) 0.0424(19) 0.0325(9) 0.0012(14) 0.0114(10) -0.0019(16)
C11 0.0607(15) 0.0421(19) 0.0336(8) 0.0006(14) 0.0139(9) -0.0007(16)
C12 0.0633(17) 0.057(2) 0.0387(18) 0.0043(16) 0.0184(13) 0.0031(18)
C13 0.0618(14) 0.0404(19) 0.0317(8) 0.0021(13) 0.0151(8) -0.0022(16)
C14 0.0609(14) 0.0342(17) 0.0315(8) 0.0031(13) 0.0140(8) -0.0021(15)
C15 0.0567(13) 0.0408(18) 0.0315(8) 0.0019(13) 0.0117(8) -0.0015(15)
C16 0.0638(14) 0.0428(19) 0.0317(9) 0.0021(14) 0.0128(9) -0.0001(17)
C17 0.0655(13) 0.0410(19) 0.0322(8) 0.0003(14) 0.0145(9) -0.0068(16)
C18 0.0679(19) 0.0415(19) 0.0332(8) -0.0012(14) 0.0153(10) -0.0007(17)
C19 0.0568(14) 0.0387(18) 0.0320(9) -0.0032(12) 0.0101(9) -0.0003(14)
C20 0.0569(16) 0.0422(19) 0.0337(10) -0.0022(13) 0.0084(10) -0.0011(15)
C21 0.0551(15) 0.048(2) 0.0378(11) 0.0005(14) 0.0128(10) -0.0005(16)
C22 0.0549(12) 0.0387(17) 0.0338(9) 0.0002(13) 0.0119(8) -0.0015(14)
C23 0.0572(15) 0.0430(19) 0.0326(10) -0.0010(13) 0.0129(10) 0.0025(15)
C24 0.0595(16) 0.045(2) 0.0331(8) -0.0010(14) 0.0139(9) 0.0011(15)
C25 0.0610(18) 0.055(2) 0.0379(17) 0.0007(16) 0.0160(13) -0.0008(17)
C26 0.0592(14) 0.0424(19) 0.0319(8) -0.0012(13) 0.0149(8) 0.0043(15)
C27 0.0575(14) 0.0404(18) 0.0318(8) -0.0019(13) 0.0140(8) 0.0049(15)
C28 0.0614(13) 0.0430(19) 0.0317(9) -0.0002(14) 0.0122(9) 0.0020(16)
C29 0.0645(13) 0.0444(19) 0.0322(8) -0.0001(14) 0.0143(9) 0.0055(17)
C30 0.0694(19) 0.056(2) 0.0314(9) -0.0009(15) 0.0151(10) -0.003(2)
C31 0.0617(15) 0.056(2) 0.0471(19) -0.0030(16) 0.0125(14) -0.0065(11)
C32 0.0628(15) 0.071(3) 0.063(3) -0.0044(19) 0.0150(19) 0.0001(13)
C33 0.0620(16) 0.088(3) 0.063(2) -0.0079(19) 0.015(2) -0.005(2)
C34 0.066(3) 0.077(3) 0.061(2) -0.0037(18) 0.012(2) -0.0008(19)
C35 0.081(3) 0.068(3) 0.058(2) 0.0074(17) 0.010(2) -0.005(2)
C36 0.083(4) 0.077(3) 0.059(2) 0.0043(18) 0.007(2) -0.010(2)
C37 0.109(4) 0.096(4) 0.070(3) 0.001(2) 0.011(3) -0.033(3)
C38 0.138(6) 0.118(5) 0.072(3) -0.008(3) -0.004(4) -0.044(4)
C39 0.0558(18) 0.0611(16) 0.0440(18) 0.0018(16) 0.0097(14) 0.0038(15)
C40 0.060(2) 0.0597(16) 0.045(2) 0.0030(17) 0.0126(18) 0.0044(14)
C41 0.063(2) 0.0629(18) 0.049(2) 0.0032(18) 0.0094(19) 0.0073(16)
C42 0.071(3) 0.0612(18) 0.056(2) 0.0051(19) 0.015(2) 0.0081(17)
C43 0.072(3) 0.066(2) 0.055(2) 0.0028(19) 0.019(2) 0.0115(18)
C44 0.084(3) 0.063(2) 0.059(2) 0.0069(19) 0.028(2) 0.0117(19)
C45 0.088(3) 0.070(2) 0.079(3) 0.012(2) 0.035(3) 0.020(2)
C46 0.120(5) 0.070(3) 0.140(6) 0.012(3) 0.070(5) 0.027(3)
N1 0.076(2) 0.075(3) 0.063(2) 0.0091(19) 0.032(2) 0.015(2)
N2 0.076(3) 0.058(2) 0.0329(9) 0.0003(14) 0.0137(14) 0.0002(18)
N3 0.0536(14) 0.0551(16) 0.0379(10) -0.0001(12) 0.0092(10) 0.0004(12)
N4 0.071(2) 0.074(3) 0.057(2) -0.0018(18) 0.025(2) -0.0118(18)
N5 0.081(3) 0.087(3) 0.0329(11) 0.0062(17) 0.0131(15) -0.002(2)
N6 0.0613(14) 0.0548(19) 0.0382(9) -0.0020(13) 0.0123(10) -0.0059(13)
O1 0.0702(19) 0.0639(18) 0.0426(11) -0.0029(12) 0.0224(13) -0.0110(14)
O2 0.0665(19) 0.0586(17) 0.0343(8) -0.0014(11) 0.0089(10) -0.0068(14)
O3 0.0634(19) 0.0552(16) 0.0351(9) 0.0031(10) 0.0091(10) 0.0047(13)
O4 0.0640(18) 0.0654(18) 0.0453(12) 0.0080(13) 0.0215(12) 0.0104(15)
S1 0.0674(7) 0.0456(5) 0.0317(4) 0.0000(3) 0.0172(4) -0.0007(4)
S2 0.0657(7) 0.0468(5) 0.0319(4) 0.0020(4) 0.0166(4) 0.0015(4)

loop_
_atom_type_symbol
_atom_type_description
_atom_type_scat_dispersion_real
_atom_type_scat_dispersion_imag
_atom_type_scat_source
C C 0.0181 0.0091 'International Tables Vol C Tables 4.2.6.8 and 6.1.1.4'
H H 0.0000 0.0000 'International Tables Vol C Tables 4.2.6.8 and 6.1.1.4'
N N 0.0311 0.0180 'International Tables Vol C Tables 4.2.6.8 and 6.1.1.4'
O O 0.0492 0.0322 'International Tables Vol C Tables 4.2.6.8 and 6.1.1.4'
S S 0.3331 0.5567 'International Tables Vol C Tables 4.2.6.8 and 6.1.1.4'

loop_
_geom_angle_atom_site_label_1
_geom_angle_atom_site_label_2
_geom_angle_atom_site_label_3
_geom_angle
O1 C1 N6 123.9(4)
O1 C1 C2 130.4(4)
N6 C1 C2 105.6(3)
C3 C2 C8 123.0(4)
C3 C2 C1 108.6(3)
C8 C2 C1 127.1(3)
C2 C3 C5 122.0(4)
C2 C3 C4 106.8(3)
C5 C3 C4 130.9(3)
O2 C4 N6 124.1(4)
O2 C4 C3 129.2(4)
N6 C4 C3 106.6(3)
C3 C5 C6 115.9(3)
C3 C5 C27 126.5(3)
C6 C5 C27 117.5(4)
C23 C6 C5 120.3(3)
C23 C6 C7 119.6(3)
C5 C6 C7 119.9(4)
C8 C7 C22 114.7(3)
C8 C7 C6 120.5(3)
C22 C7 C6 124.7(4)
C7 C8 C2 115.1(3)
C7 C8 C9 120.7(4)
C2 C8 C9 124.2(4)
C10 C9 C15 120.7(3)
C10 C9 C8 119.2(3)
C15 C9 C8 119.8(4)
C11 C10 C9 121.4(4)
C10 C11 C13 118.8(4)
C10 C11 C12 121.6(4)
C13 C11 C12 119.5(3)
N1 C12 C11 177.2(5)
C14 C13 C11 122.7(3)
C14 C13 S1 114.0(3)
C11 C13 S1 123.3(3)
C13 C14 C16 110.3(3)
C13 C14 C15 118.5(3)
C16 C14 C15 131.1(4)
C19 C15 C9 115.6(3)
C19 C15 C14 126.5(4)
C9 C15 C14 118.0(4)
C17 C16 C14 112.0(4)
C16 C17 C18 127.6(4)
C16 C17 S1 114.2(3)
C18 C17 S1 118.2(3)
N2 C18 C17 176.1(5)
C22 C19 C15 122.5(4)
C22 C19 C20 107.1(3)
C15 C19 C20 130.1(3)
O3 C20 N3 124.2(4)
O3 C20 C19 129.4(4)
N3 C20 C19 106.4(3)
O4 C21 N3 124.3(4)
O4 C21 C22 129.7(4)
N3 C21 C22 105.9(3)
C19 C22 C7 121.7(4)
C19 C22 C21 108.1(3)
C7 C22 C21 128.8(3)
C24 C23 C6 122.0(4)
C23 C24 C26 117.8(4)
C23 C24 C25 122.4(4)
C26 C24 C25 119.7(3)
N4 C25 C24 175.8(5)
C27 C26 C24 123.1(3)
C27 C26 S2 114.1(3)
C24 C26 S2 122.8(3)
C26 C27 C28 110.6(3)
C26 C27 C5 119.0(3)
C28 C27 C5 130.4(4)
C29 C28 C27 111.9(4)
C28 C29 C30 126.5(4)
C28 C29 S2 113.9(3)
C30 C29 S2 119.6(3)
N5 C30 C29 176.9(5)
N6 C31 C32 113.8(4)
C31 C32 C33 111.7(4)
C34 C33 C32 114.9(4)
C33 C34 C35 113.2(4)
C36 C35 C34 114.2(5)
C37 C36 C35 114.2(5)
C38 C37 C36 114.6(6)
N3 C39 C40 113.9(4)
C41 C40 C39 110.1(4)
C40 C41 C42 114.1(4)
C43 C42 C41 113.0(4)
C42 C43 C44 115.3(4)
C45 C44 C43 113.2(5)
C44 C45 C46 113.2(5)
C20 N3 C21 112.5(3)
C20 N3 C39 123.9(3)
C21 N3 C39 123.5(3)
C4 N6 C1 112.3(3)
C4 N6 C31 123.5(3)
C1 N6 C31 123.7(3)
C13 S1 C17 89.48(19)
C26 S2 C29 89.35(19)

loop_
_geom_bond_atom_site_label_1
_geom_bond_atom_site_label_2
_geom_bond_distance
C1 O1 1.200(5)
C1 N6 1.388(5)
C1 C2 1.512(6)
C2 C3 1.370(5)
C2 C8 1.431(5)
C3 C5 1.421(6)
C3 C4 1.522(6)
C4 O2 1.209(4)
C4 N6 1.374(5)
C5 C6 1.438(5)
C5 C27 1.442(5)
C6 C23 1.402(6)
C6 C7 1.453(5)
C7 C8 1.403(6)
C7 C22 1.441(5)
C8 C9 1.447(5)
C9 C10 1.406(6)
C9 C15 1.431(5)
C10 C11 1.364(5)
C11 C13 1.416(5)
C11 C12 1.442(6)
C12 N1 1.135(6)
C13 C14 1.394(6)
C13 S1 1.722(4)
C14 C16 1.438(5)
C14 C15 1.441(5)
C15 C19 1.421(6)
C16 C17 1.358(5)
C17 C18 1.430(5)
C17 S1 1.732(4)
C18 N2 1.144(5)
C19 C22 1.376(5)
C19 C20 1.514(6)
C20 O3 1.212(4)
C20 N3 1.370(5)
C21 O4 1.206(5)
C21 N3 1.383(5)
C21 C22 1.503(6)
C23 C24 1.365(5)
C24 C26 1.425(5)
C24 C25 1.441(6)
C25 N4 1.138(6)
C26 C27 1.378(6)
C26 S2 1.728(4)
C27 C28 1.439(5)
C28 C29 1.361(6)
C29 C30 1.429(5)
C29 S2 1.733(5)
C30 N5 1.151(5)
C31 N6 1.455(5)
C31 C32 1.474(7)
C32 C33 1.541(7)
C33 C34 1.513(7)
C34 C35 1.521(7)
C35 C36 1.514(7)
C36 C37 1.515(8)
C37 C38 1.513(8)
C39 N3 1.462(5)
C39 C40 1.525(6)
C40 C41 1.521(6)
C41 C42 1.521(6)
C42 C43 1.519(7)
C43 C44 1.519(7)
C44 C45 1.512(7)
C45 C46 1.529(8)
